data_7115835
loop_
_publ_author_name
'Xiaolei Zhang'
'Zhiwen Zhou'
'Hong Yan'

_publ_section_title
;
 Metal-metal redox synergy in selective B-H activation of
 ortho-carborane-9,12-dithiolate
;
_journal_name_full Chem.Commun.
_journal_page_first 13077
_journal_paper_doi 10.1039/C4cc06171C
_journal_volume 50
_journal_year 2014
_chemical_formula_sum 'C31 H39 B9 Cl O P Rh2 S2'
_chemical_formula_weight 861.27
_chemical_name_systematic
; 
 ? 
;
_space_group_IT_number 14
_symmetry_cell_setting monoclinic
_symmetry_space_group_name_Hall '-P 2ybc'
_symmetry_space_group_name_H-M 'P 1 21/c 1'
_atom_sites_solution_hydrogens geom
_atom_sites_solution_primary direct
_atom_sites_solution_secondary difmap
_audit_creation_method SHELXL-97
_cell_angle_alpha 90.00
_cell_angle_beta 100.705(2)
_cell_angle_gamma 90.00
_cell_formula_units_Z 4
_cell_length_a 10.3532(9)
_cell_length_b 15.6988(15)
_cell_length_c 22.680(2)
_cell_measurement_temperature 291(2)
_cell_volume 3622.1(6)
_computing_structure_refinement 'SHELXL-97 (Sheldrick, 2008)'
_computing_structure_solution 'SHELXS-97 (Sheldrick, 2008)'
_diffrn_ambient_temperature 291(2)
_diffrn_measured_fraction_theta_full 0.994
_diffrn_measured_fraction_theta_max 0.994
_diffrn_radiation_monochromator graphite
_diffrn_radiation_source 'fine-focus sealed tube'
_diffrn_radiation_type MoK\a
_diffrn_radiation_wavelength 0.71073
_diffrn_reflns_av_R_equivalents 0.0365
_diffrn_reflns_av_sigmaI/netI 0.0832
_diffrn_reflns_limit_h_max 9
_diffrn_reflns_limit_h_min -13
_diffrn_reflns_limit_k_max 20
_diffrn_reflns_limit_k_min -18
_diffrn_reflns_limit_l_max 29
_diffrn_reflns_limit_l_min -28
_diffrn_reflns_number 24205
_diffrn_reflns_theta_full 27.66
_diffrn_reflns_theta_max 27.66
_diffrn_reflns_theta_min 1.59
_exptl_absorpt_coefficient_mu 1.171
_exptl_absorpt_correction_T_max 0.8169
_exptl_absorpt_correction_T_min 0.7664
_exptl_crystal_density_diffrn 1.579
_exptl_crystal_density_method 'not measured'
_exptl_crystal_F_000 1728
_exptl_crystal_size_max 0.24
_exptl_crystal_size_mid 0.20
_exptl_crystal_size_min 0.18
_refine_diff_density_max 0.645
_refine_diff_density_min -0.569
_refine_diff_density_rms 0.145
_refine_ls_extinction_method none
_refine_ls_goodness_of_fit_ref 1.002
_refine_ls_hydrogen_treatment mixed
_refine_ls_matrix_type full
_refine_ls_number_parameters 429
_refine_ls_number_reflns 8418
_refine_ls_number_restraints 0
_refine_ls_restrained_S_all 1.002
_refine_ls_R_factor_all 0.0673
_refine_ls_R_factor_gt 0.0604
_refine_ls_shift/su_max 0.000
_refine_ls_shift/su_mean 0.000
_refine_ls_structure_factor_coef Fsqd
_refine_ls_weighting_details 'calc w=1/[\s^2^(Fo^2^)+(0.0600P)^2^+1.5500P] where P=(Fo^2^+2Fc^2^)/3'
_refine_ls_weighting_scheme calc
_refine_ls_wR_factor_gt 0.1406
_refine_ls_wR_factor_ref 0.1416
_reflns_number_gt 5068
_reflns_number_total 8418
_reflns_threshold_expression >2sigma(I)
_cod_data_source_file c4cc06171c2.cif
_cod_data_source_block 3a
_cod_original_sg_symbol_H-M P2(1)/c
_cod_database_code 7115835

loop_
_symmetry_equiv_pos_as_xyz
'x, y, z'
'-x, y+1/2, -z+1/2'
'-x, -y, -z'
'x, -y-1/2, z-1/2'

loop_
_atom_site_label
_atom_site_type_symbol
_atom_site_fract_x
_atom_site_fract_y
_atom_site_fract_z
_atom_site_U_iso_or_equiv
_atom_site_adp_type
_atom_site_occupancy
_atom_site_symmetry_multiplicity
_atom_site_calc_flag
_atom_site_refinement_flags
B3 B 0.4457(7) 0.5050(5) 0.2974(3) 0.070(2) Uani 1 1 d .
H3 H 0.4427 0.5596 0.3274 0.084 Uiso 1 1 calc R
B4 B 0.4030(7) 0.5142(4) 0.2188(3) 0.0582(17) Uani 1 1 d .
H4 H 0.3686 0.5750 0.1973 0.070 Uiso 1 1 calc R
B5 B 0.5065(6) 0.4458(4) 0.1875(3) 0.0537(16) Uani 1 1 d .
H5 H 0.5722 0.4502 0.1547 0.064 Uiso 1 1 calc R
B7 B 0.5107(7) 0.3315(5) 0.2877(3) 0.0629(19) Uani 1 1 d .
H7 H 0.5797 0.2799 0.3046 0.076 Uiso 1 1 calc R
B8 B 0.4711(6) 0.3360(4) 0.2069(3) 0.0472(14) Uani 1 1 d .
H8 H 0.5713 0.3641 0.2329 0.057 Uiso 1 1 d R
B9 B 0.3441(6) 0.4183(4) 0.1896(2) 0.0445(14) Uani 1 1 d .
B10 B 0.3025(6) 0.4543(4) 0.2586(3) 0.0533(16) Uani 1 1 d .
H10 H 0.2027 0.4746 0.2626 0.064 Uiso 1 1 calc R
B11 B 0.4078(7) 0.3992(5) 0.3176(3) 0.0629(19) Uani 1 1 d .
H11 H 0.3776 0.3840 0.3604 0.076 Uiso 1 1 calc R
B12 B 0.3453(6) 0.3465(4) 0.2522(2) 0.0487(15) Uani 1 1 d .
C1 C 0.5591(6) 0.4907(4) 0.2530(3) 0.0704(18) Uani 1 1 d .
H1 H 0.6334 0.4291 0.3433 0.084 Uiso 1 1 d R
C2 C 0.5573(6) 0.4280(4) 0.3071(2) 0.0667(17) Uani 1 1 d .
H2 H 0.6411 0.5151 0.2527 0.080 Uiso 1 1 d R
C13 C -0.1477(5) 0.4032(4) 0.1301(2) 0.0502(13) Uani 1 1 d .
C14 C -0.1762(5) 0.3161(4) 0.1367(3) 0.0531(14) Uani 1 1 d .
C15 C -0.1451(5) 0.2936(3) 0.1996(2) 0.0522(13) Uani 1 1 d .
C16 C -0.1035(5) 0.3689(4) 0.2315(2) 0.0535(14) Uani 1 1 d .
C17 C -0.1041(5) 0.4376(3) 0.1887(2) 0.0469(12) Uani 1 1 d .
C18 C -0.1683(5) 0.4531(4) 0.0744(2) 0.0587(15) Uani 1 1 d .
H18A H -0.2498 0.4836 0.0704 0.088 Uiso 1 1 calc R
H18B H -0.1713 0.4154 0.0408 0.088 Uiso 1 1 calc R
H18C H -0.0973 0.4927 0.0756 0.088 Uiso 1 1 calc R
C19 C -0.2265(6) 0.2556(4) 0.0875(3) 0.0653(17) Uani 1 1 d .
H19A H -0.1814 0.2021 0.0951 0.098 Uiso 1 1 calc R
H19B H -0.2115 0.2785 0.0501 0.098 Uiso 1 1 calc R
H19C H -0.3190 0.2470 0.0855 0.098 Uiso 1 1 calc R
C20 C -0.1648(6) 0.2085(4) 0.2266(3) 0.0754(19) Uani 1 1 d .
H20A H -0.2478 0.2078 0.2397 0.113 Uiso 1 1 calc R
H20B H -0.0954 0.1984 0.2603 0.113 Uiso 1 1 calc R
H20C H -0.1638 0.1647 0.1971 0.113 Uiso 1 1 calc R
C21 C -0.0670(7) 0.3773(5) 0.2984(2) 0.085(2) Uani 1 1 d .
H21A H -0.1437 0.3918 0.3145 0.127 Uiso 1 1 calc R
H21B H -0.0022 0.4214 0.3082 0.127 Uiso 1 1 calc R
H21C H -0.0316 0.3243 0.3153 0.127 Uiso 1 1 calc R
C22 C -0.0773(7) 0.5281(4) 0.2037(3) 0.0744(18) Uani 1 1 d .
H22A H -0.0184 0.5505 0.1795 0.112 Uiso 1 1 calc R
H22B H -0.0379 0.5331 0.2453 0.112 Uiso 1 1 calc R
H22C H -0.1582 0.5595 0.1960 0.112 Uiso 1 1 calc R
C23 C 0.0250(5) 0.2504(3) -0.01900(19) 0.0389(11) Uani 1 1 d .
C24 C -0.0725(5) 0.1896(4) -0.0307(2) 0.0516(13) Uani 1 1 d .
H24 H -0.0576 0.1352 -0.0145 0.062 Uiso 1 1 calc R
C25 C -0.1954(6) 0.2097(5) -0.0672(3) 0.0670(17) Uani 1 1 d .
H25 H -0.2596 0.1678 -0.0763 0.080 Uiso 1 1 calc R
C26 C -0.2201(5) 0.2912(5) -0.0893(2) 0.0613(17) Uani 1 1 d .
H26 H -0.3013 0.3051 -0.1124 0.074 Uiso 1 1 calc R
C27 C -0.1212(6) 0.3523(4) -0.0765(3) 0.0688(17) Uani 1 1 d .
H27 H -0.1346 0.4070 -0.0923 0.083 Uiso 1 1 calc R
C28 C -0.0023(5) 0.3309(4) -0.0400(2) 0.0559(14) Uani 1 1 d .
H28 H 0.0608 0.3731 -0.0296 0.067 Uiso 1 1 calc R
C29 C 0.2256(5) 0.1177(3) 0.0047(2) 0.0457(12) Uani 1 1 d .
C30 C 0.1758(5) 0.0823(4) -0.0499(2) 0.0559(14) Uani 1 1 d .
H30 H 0.1114 0.1114 -0.0764 0.067 Uiso 1 1 calc R
C31 C 0.2198(6) 0.0038(4) -0.0665(3) 0.0666(16) Uani 1 1 d .
H31 H 0.1858 -0.0194 -0.1040 0.080 Uiso 1 1 calc R
C32 C 0.3149(6) -0.0396(4) -0.0266(3) 0.0654(16) Uani 1 1 d .
H32 H 0.3457 -0.0919 -0.0373 0.079 Uiso 1 1 calc R
C33 C 0.3633(6) -0.0056(4) 0.0283(3) 0.0587(15) Uani 1 1 d .
H33 H 0.4253 -0.0352 0.0556 0.070 Uiso 1 1 calc R
C34 C 0.3191(5) 0.0741(3) 0.0433(2) 0.0504(13) Uani 1 1 d .
H34 H 0.3542 0.0980 0.0803 0.061 Uiso 1 1 calc R
C35 C 0.2963(5) 0.2906(3) -0.0118(2) 0.0417(11) Uani 1 1 d .
C36 C 0.3919(5) 0.3416(4) 0.0215(2) 0.0547(14) Uani 1 1 d .
H36 H 0.3989 0.3457 0.0629 0.066 Uiso 1 1 calc R
C37 C 0.4773(6) 0.3866(4) -0.0076(3) 0.0729(18) Uani 1 1 d .
H37 H 0.5413 0.4217 0.0141 0.087 Uiso 1 1 calc R
C38 C 0.4665(6) 0.3787(4) -0.0690(3) 0.0709(18) Uani 1 1 d .
H38 H 0.5229 0.4088 -0.0888 0.085 Uiso 1 1 calc R
C39 C 0.3734(7) 0.3270(4) -0.1003(3) 0.075(2) Uani 1 1 d .
H39 H 0.3668 0.3218 -0.1416 0.090 Uiso 1 1 calc R
C40 C 0.2891(6) 0.2825(4) -0.0720(2) 0.0615(16) Uani 1 1 d .
H40 H 0.2267 0.2466 -0.0940 0.074 Uiso 1 1 calc R
C1A C 0.1335(5) 0.1347(4) 0.1329(2) 0.0513(13) Uani 1 1 d .
Cl1 Cl 0.46838(13) 0.24386(9) 0.15892(6) 0.0560(4) Uani 1 1 d .
O1 O 0.0817(4) 0.0711(3) 0.13717(18) 0.0739(12) Uani 1 1 d .
P1 P 0.18509(14) 0.22617(9) 0.02651(6) 0.0483(3) Uani 1 1 d .
Rh1 Rh 0.03355(4) 0.34084(3) 0.173606(18) 0.04985(15) Uani 1 1 d .
Rh2 Rh 0.20378(4) 0.24177(3) 0.128723(18) 0.04828(14) Uani 1 1 d .
S1 S 0.20001(13) 0.39571(9) 0.12558(6) 0.0487(3) Uani 1 1 d .
S2 S 0.20566(13) 0.26569(9) 0.23438(6) 0.0500(3) Uani 1 1 d .

loop_
_atom_site_aniso_label
_atom_site_aniso_U_11
_atom_site_aniso_U_22
_atom_site_aniso_U_33
_atom_site_aniso_U_23
_atom_site_aniso_U_13
_atom_site_aniso_U_12
B3 0.076(5) 0.066(5) 0.058(4) -0.019(4) -0.011(3) -0.011(4)
B4 0.064(4) 0.046(4) 0.059(4) 0.009(3) -0.001(3) -0.013(3)
B5 0.055(4) 0.058(4) 0.048(3) 0.009(3) 0.006(3) -0.009(3)
B7 0.053(4) 0.066(5) 0.059(4) -0.006(3) -0.017(3) -0.006(3)
B8 0.043(3) 0.051(4) 0.048(3) -0.006(3) 0.008(3) -0.006(3)
B9 0.061(4) 0.034(3) 0.035(3) 0.004(2) -0.003(3) -0.009(3)
B10 0.058(4) 0.045(4) 0.060(4) -0.014(3) 0.019(3) -0.007(3)
B11 0.078(5) 0.068(5) 0.039(3) 0.005(3) 0.003(3) -0.016(4)
B12 0.045(3) 0.065(5) 0.035(3) -0.001(3) 0.007(2) -0.001(3)
C1 0.057(4) 0.091(5) 0.060(4) 0.013(3) 0.003(3) -0.023(3)
C2 0.060(4) 0.085(5) 0.048(3) -0.001(3) -0.008(3) -0.022(3)
C13 0.047(3) 0.062(4) 0.039(3) -0.002(3) 0.002(2) 0.011(3)
C14 0.051(3) 0.046(4) 0.063(4) -0.018(3) 0.015(3) -0.008(2)
C15 0.070(4) 0.032(3) 0.060(3) -0.002(3) 0.025(3) -0.004(2)
C16 0.057(3) 0.047(4) 0.056(3) -0.010(3) 0.009(3) -0.001(3)
C17 0.053(3) 0.042(3) 0.049(3) -0.006(2) 0.017(2) 0.002(2)
C18 0.057(3) 0.069(4) 0.046(3) 0.006(3) 0.001(2) -0.002(3)
C19 0.074(4) 0.044(4) 0.081(4) -0.036(3) 0.023(3) -0.012(3)
C20 0.082(5) 0.040(4) 0.106(5) 0.013(4) 0.023(4) 0.013(3)
C21 0.132(6) 0.091(6) 0.038(3) -0.010(3) 0.035(3) 0.009(4)
C22 0.090(5) 0.046(4) 0.091(5) -0.013(3) 0.028(4) 0.001(3)
C23 0.048(3) 0.044(3) 0.026(2) -0.002(2) 0.0087(19) 0.000(2)
C24 0.053(3) 0.054(4) 0.044(3) -0.005(2) 0.000(2) -0.010(3)
C25 0.054(4) 0.083(5) 0.060(4) 0.001(3) 0.000(3) 0.005(3)
C26 0.042(3) 0.105(6) 0.034(3) 0.001(3) 0.003(2) 0.022(3)
C27 0.072(4) 0.071(5) 0.061(4) 0.012(3) 0.005(3) 0.023(4)
C28 0.054(3) 0.054(4) 0.054(3) 0.010(3) -0.004(3) 0.002(3)
C29 0.046(3) 0.042(3) 0.051(3) 0.001(2) 0.012(2) -0.003(2)
C30 0.059(4) 0.063(4) 0.045(3) -0.013(3) 0.008(2) 0.000(3)
C31 0.081(4) 0.050(4) 0.065(4) -0.016(3) 0.003(3) -0.004(3)
C32 0.064(4) 0.051(4) 0.084(4) -0.008(3) 0.020(3) -0.003(3)
C33 0.065(4) 0.043(4) 0.069(4) 0.010(3) 0.014(3) 0.004(3)
C34 0.060(3) 0.047(4) 0.040(3) -0.001(2) -0.003(2) 0.008(3)
C35 0.041(3) 0.037(3) 0.046(3) 0.004(2) 0.006(2) -0.003(2)
C36 0.052(3) 0.056(4) 0.055(3) 0.002(3) 0.006(3) -0.008(3)
C37 0.059(4) 0.072(5) 0.088(5) 0.018(4) 0.011(3) -0.024(3)
C38 0.065(4) 0.050(4) 0.109(6) 0.019(4) 0.045(4) 0.009(3)
C39 0.099(5) 0.067(5) 0.072(4) 0.011(4) 0.047(4) 0.018(4)
C40 0.082(4) 0.056(4) 0.053(3) -0.018(3) 0.030(3) -0.014(3)
C1A 0.057(3) 0.048(4) 0.047(3) 0.005(3) 0.004(2) 0.001(3)
Cl1 0.0535(8) 0.0526(9) 0.0588(8) 0.0018(6) 0.0024(6) -0.0001(6)
O1 0.090(3) 0.057(3) 0.078(3) 0.013(2) 0.024(2) -0.020(2)
P1 0.0506(8) 0.0467(9) 0.0454(8) 0.0005(6) 0.0030(6) -0.0019(6)
Rh1 0.0526(3) 0.0463(3) 0.0484(3) -0.00076(19) 0.00352(18) -0.00120(19)
Rh2 0.0523(3) 0.0432(3) 0.0469(3) 0.00084(19) 0.00290(19) -0.00080(19)
S1 0.0513(8) 0.0417(8) 0.0504(7) 0.0020(6) 0.0026(6) -0.0031(6)
S2 0.0560(8) 0.0466(9) 0.0450(7) 0.0008(6) 0.0028(6) -0.0021(6)

loop_
_atom_type_symbol
_atom_type_description
_atom_type_scat_dispersion_real
_atom_type_scat_dispersion_imag
_atom_type_scat_source
C C 0.0033 0.0016 'International Tables Vol C Tables 4.2.6.8 and 6.1.1.4'
H H 0.0000 0.0000 'International Tables Vol C Tables 4.2.6.8 and 6.1.1.4'
B B 0.0013 0.0007 'International Tables Vol C Tables 4.2.6.8 and 6.1.1.4'
O O 0.0106 0.0060 'International Tables Vol C Tables 4.2.6.8 and 6.1.1.4'
P P 0.1023 0.0942 'International Tables Vol C Tables 4.2.6.8 and 6.1.1.4'
S S 0.1246 0.1234 'International Tables Vol C Tables 4.2.6.8 and 6.1.1.4'
Rh Rh -1.1178 0.9187 'International Tables Vol C Tables 4.2.6.8 and 6.1.1.4'
Cl Cl 0.1484 0.1585 'International Tables Vol C Tables 4.2.6.8 and 6.1.1.4'

loop_
_geom_angle_atom_site_label_1
_geom_angle_atom_site_label_2
_geom_angle_atom_site_label_3
_geom_angle
C2 B3 C1 56.0(4)
C2 B3 B4 103.5(5)
C1 B3 B4 58.8(4)
C2 B3 B10 103.8(5)
C1 B3 B10 104.8(4)
B4 B3 B10 60.3(4)
C2 B3 B11 57.9(4)
C1 B3 B11 103.8(5)
B4 B3 B11 108.1(5)
B10 B3 B11 60.3(4)
C2 B3 H3 125.9
C1 B3 H3 124.9
B4 B3 H3 122.1
B10 B3 H3 122.8
B11 B3 H3 122.3
C1 B4 B9 103.0(5)
C1 B4 B5 56.8(4)
B9 B4 B5 60.4(4)
C1 B4 B3 58.7(4)
B9 B4 B3 108.8(5)
B5 B4 B3 107.5(5)
C1 B4 B10 104.5(5)
B9 B4 B10 61.9(4)
B5 B4 B10 110.0(5)
B3 B4 B10 60.0(4)
C1 B4 H4 126.4
B9 B4 H4 121.9
B5 B4 H4 121.5
B3 B4 H4 121.4
B10 B4 H4 121.0
C1 B5 B9 103.9(4)
C1 B5 B4 59.8(4)
B9 B5 B4 58.5(3)
C1 B5 B8 103.5(4)
B9 B5 B8 61.6(3)
B4 B5 B8 108.3(4)
C1 B5 H5 116.2
B9 B5 H5 139.0
B4 B5 H5 137.3
B8 B5 H5 113.5
C2 B7 B11 59.7(4)
C2 B7 B12 102.3(5)
B11 B7 B12 58.8(4)
C2 B7 B8 103.8(5)
B11 B7 B8 109.5(5)
B12 B7 B8 60.9(3)
C2 B7 H7 116.8
B11 B7 H7 136.4
B12 B7 H7 140.2
B8 B7 H7 113.1
C2 B7 H8 76.6
B11 B7 H8 118.2
B12 B7 H8 95.2
B8 B7 H8 40.1
H7 B7 H8 100.7
B7 B8 Cl1 123.8(4)
B7 B8 B12 58.6(3)
Cl1 B8 B12 118.9(4)
B7 B8 B9 105.3(4)
Cl1 B8 B9 120.3(4)
B12 B8 B9 59.6(3)
B7 B8 B5 105.3(4)
Cl1 B8 B5 126.1(4)
B12 B8 B5 104.3(4)
B9 B8 B5 56.8(3)
B7 B8 H8 59.6
Cl1 B8 H8 121.0
B12 B8 H8 109.9
B9 B8 H8 111.8
B5 B8 H8 64.6
B4 B9 B5 61.1(4)
B4 B9 B10 60.6(4)
B5 B9 B10 109.6(4)
B4 B9 B12 107.1(4)
B5 B9 B12 108.0(4)
B10 B9 B12 58.6(3)
B4 B9 B8 110.4(4)
B5 B9 B8 61.6(4)
B10 B9 B8 108.4(4)
B12 B9 B8 59.5(3)
B4 B9 S1 128.9(4)
B5 B9 S1 130.2(4)
B10 B9 S1 116.2(4)
B12 B9 S1 111.8(3)
B8 B9 S1 117.4(4)
B12 B10 B3 105.8(5)
B12 B10 B4 106.7(4)
B3 B10 B4 59.7(4)
B12 B10 B11 57.9(4)
B3 B10 B11 60.4(4)
B4 B10 B11 107.8(5)
B12 B10 B9 61.2(3)
B3 B10 B9 105.1(4)
B4 B10 B9 57.5(3)
B11 B10 B9 106.8(5)
B12 B10 H10 122.6
B3 B10 H10 122.9
B4 B10 H10 122.5
B11 B10 H10 122.1
B9 B10 H10 123.0
C2 B11 B12 102.5(5)
C2 B11 B7 57.0(4)
B12 B11 B7 61.7(4)
C2 B11 B10 102.4(4)
B12 B11 B10 60.4(4)
B7 B11 B10 109.8(5)
C2 B11 B3 57.2(4)
B12 B11 B3 106.9(5)
B7 B11 B3 106.8(5)
B10 B11 B3 59.3(4)
C2 B11 H11 127.4
B12 B11 H11 122.4
B7 B11 H11 120.6
B10 B11 H11 122.2
B3 B11 H11 122.7
B11 B12 B10 61.7(4)
B11 B12 B7 59.5(4)
B10 B12 B7 109.1(5)
B11 B12 B8 109.8(4)
B10 B12 B8 110.7(4)
B7 B12 B8 60.5(4)
B11 B12 B9 108.9(5)
B10 B12 B9 60.1(3)
B7 B12 B9 107.8(4)
B8 B12 B9 60.8(3)
B11 B12 S2 130.7(4)
B10 B12 S2 117.6(4)
B7 B12 S2 129.7(4)
B8 B12 S2 114.6(4)
B9 B12 S2 110.7(3)
C2 C1 B5 112.7(5)
C2 C1 B3 60.8(4)
B5 C1 B3 116.3(5)
C2 C1 B4 110.1(4)
B5 C1 B4 63.4(4)
B3 C1 B4 62.5(4)
C2 C1 H2 114.0
B5 C1 H2 108.5
B3 C1 H2 133.0
B4 C1 H2 134.2
C1 C2 B7 114.7(5)
C1 C2 B3 63.2(4)
B7 C2 B3 118.6(5)
C1 C2 B11 115.2(5)
B7 C2 B11 63.3(4)
B3 C2 B11 64.9(4)
C1 C2 H1 119.5
B7 C2 H1 112.1
B3 C2 H1 120.4
B11 C2 H1 118.9
C14 C13 C17 107.7(5)
C14 C13 C18 127.4(5)
C17 C13 C18 124.8(5)
C14 C13 Rh1 72.4(3)
C17 C13 Rh1 69.6(3)
C18 C13 Rh1 127.1(4)
C13 C14 C15 109.1(4)
C13 C14 C19 126.3(5)
C15 C14 C19 124.6(5)
C13 C14 Rh1 70.1(3)
C15 C14 Rh1 69.3(3)
C19 C14 Rh1 125.4(4)
C16 C15 C14 107.0(5)
C16 C15 C20 126.1(5)
C14 C15 C20 126.7(5)
C16 C15 Rh1 70.1(3)
C14 C15 Rh1 72.2(3)
C20 C15 Rh1 127.0(4)
C15 C16 C17 108.4(5)
C15 C16 C21 126.1(6)
C17 C16 C21 125.5(5)
C15 C16 Rh1 71.8(3)
C17 C16 Rh1 70.4(3)
C21 C16 Rh1 124.4(4)
C13 C17 C16 107.7(5)
C13 C17 C22 126.3(5)
C16 C17 C22 125.7(5)
C13 C17 Rh1 71.9(3)
C16 C17 Rh1 70.2(3)
C22 C17 Rh1 127.9(4)
C13 C18 H18A 109.5
C13 C18 H18B 109.5
H18A C18 H18B 109.5
C13 C18 H18C 109.5
H18A C18 H18C 109.5
H18B C18 H18C 109.5
C14 C19 H19A 109.5
C14 C19 H19B 109.5
H19A C19 H19B 109.5
C14 C19 H19C 109.5
H19A C19 H19C 109.5
H19B C19 H19C 109.5
C15 C20 H20A 109.5
C15 C20 H20B 109.5
H20A C20 H20B 109.5
C15 C20 H20C 109.5
H20A C20 H20C 109.5
H20B C20 H20C 109.5
C16 C21 H21A 109.5
C16 C21 H21B 109.5
H21A C21 H21B 109.5
C16 C21 H21C 109.5
H21A C21 H21C 109.5
H21B C21 H21C 109.5
C17 C22 H22A 109.5
C17 C22 H22B 109.5
H22A C22 H22B 109.5
C17 C22 H22C 109.5
H22A C22 H22C 109.5
H22B C22 H22C 109.5
C28 C23 C24 118.6(5)
C28 C23 P1 120.0(4)
C24 C23 P1 121.4(4)
C23 C24 C25 120.2(6)
C23 C24 H24 119.9
C25 C24 H24 119.9
C26 C25 C24 120.2(6)
C26 C25 H25 119.9
C24 C25 H25 119.9
C25 C26 C27 118.9(5)
C25 C26 H26 120.5
C27 C26 H26 120.5
C28 C27 C26 119.4(6)
C28 C27 H27 120.3
C26 C27 H27 120.3
C23 C28 C27 122.4(6)
C23 C28 H28 118.8
C27 C28 H28 118.8
C34 C29 C30 118.7(5)
C34 C29 P1 117.5(4)
C30 C29 P1 123.5(4)
C29 C30 C31 121.2(5)
C29 C30 H30 119.4
C31 C30 H30 119.4
C32 C31 C30 119.1(5)
C32 C31 H31 120.4
C30 C31 H31 120.4
C33 C32 C31 120.0(6)
C33 C32 H32 120.0
C31 C32 H32 120.0
C32 C33 C34 119.5(5)
C32 C33 H33 120.3
C34 C33 H33 120.3
C29 C34 C33 121.4(5)
C29 C34 H34 119.3
C33 C34 H34 119.3
C40 C35 C36 120.2(5)
C40 C35 P1 119.6(4)
C36 C35 P1 120.0(4)
C35 C36 C37 119.2(5)
C35 C36 H36 120.4
C37 C36 H36 120.4
C38 C37 C36 119.6(6)
C38 C37 H37 120.2
C36 C37 H37 120.2
C39 C38 C37 119.9(6)
C39 C38 H38 120.1
C37 C38 H38 120.1
C38 C39 C40 120.9(6)
C38 C39 H39 119.5
C40 C39 H39 119.5
C35 C40 C39 120.2(6)
C35 C40 H40 119.9
C39 C40 H40 119.9
O1 C1A Rh2 174.6(5)
B8 Cl1 Rh2 93.67(19)
C23 P1 C29 105.6(2)
C23 P1 C35 101.4(2)
C29 P1 C35 100.7(2)
C23 P1 Rh2 116.45(15)
C29 P1 Rh2 112.78(17)
C35 P1 Rh2 117.91(16)
C16 Rh1 C17 39.41(19)
C16 Rh1 C15 38.07(19)
C17 Rh1 C15 64.91(19)
C16 Rh1 C13 64.88(19)
C17 Rh1 C13 38.44(18)
C15 Rh1 C13 64.7(2)
C16 Rh1 C14 63.56(19)
C17 Rh1 C14 63.38(19)
C15 Rh1 C14 38.6(2)
C13 Rh1 C14 37.5(2)
C16 Rh1 S2 104.95(15)
C17 Rh1 S2 135.32(14)
C15 Rh1 S2 105.02(16)
C13 Rh1 S2 169.11(14)
C14 Rh1 S2 135.72(16)
C16 Rh1 S1 145.75(16)
C17 Rh1 S1 112.14(14)
C15 Rh1 S1 168.16(15)
C13 Rh1 S1 105.47(15)
C14 Rh1 S1 129.60(15)
S2 Rh1 S1 85.14(5)
C16 Rh1 Rh2 154.54(16)
C17 Rh1 Rh2 165.48(14)
C15 Rh1 Rh2 123.78(14)
C13 Rh1 Rh2 131.08(13)
C14 Rh1 Rh2 114.92(13)
S2 Rh1 Rh2 56.92(4)
S1 Rh1 Rh2 56.73(4)
C1A Rh2 P1 89.69(16)
C1A Rh2 S1 155.47(17)
P1 Rh2 S1 94.51(5)
C1A Rh2 S2 91.22(16)
P1 Rh2 S2 174.89(5)
S1 Rh2 S2 82.61(5)
C1A Rh2 Rh1 102.45(17)
P1 Rh2 Rh1 120.28(4)
S1 Rh2 Rh1 54.89(3)
S2 Rh2 Rh1 54.62(4)
C1A Rh2 Cl1 112.98(17)
P1 Rh2 Cl1 98.53(5)
S1 Rh2 Cl1 90.31(4)
S2 Rh2 Cl1 85.75(5)
Rh1 Rh2 Cl1 127.09(4)
B9 S1 Rh1 104.48(18)
B9 S1 Rh2 99.01(18)
Rh1 S1 Rh2 68.39(4)
B12 S2 Rh1 104.6(2)
B12 S2 Rh2 100.32(18)
Rh1 S2 Rh2 68.46(4)

loop_
_geom_bond_atom_site_label_1
_geom_bond_atom_site_label_2
_geom_bond_distance
B3 C2 1.658(10)
B3 C1 1.696(10)
B3 B4 1.760(9)
B3 B10 1.766(9)
B3 B11 1.786(11)
B3 H3 1.1000
B4 C1 1.698(9)
B4 B9 1.712(9)
B4 B5 1.758(10)
B4 B10 1.770(9)
B4 H4 1.1000
B5 C1 1.644(9)
B5 B9 1.745(8)
B5 B8 1.833(9)
B5 H5 1.1000
B7 C2 1.625(9)
B7 B11 1.730(11)
B7 B12 1.768(9)
B7 B8 1.804(9)
B7 H7 1.1000
B7 H8 1.5787
B8 Cl1 1.807(6)
B8 B12 1.809(8)
B8 B9 1.833(9)
B8 H8 1.1799
B9 B10 1.791(8)
B9 B12 1.811(8)
B9 S1 1.912(5)
B10 B12 1.763(9)
B10 B11 1.785(9)
B10 H10 1.1000
B11 C2 1.672(9)
B11 B12 1.717(9)
B11 H11 1.1000
B12 S2 1.909(6)
C1 C2 1.575(8)
C1 H2 0.9326
C2 H1 1.0270
C13 C14 1.414(8)
C13 C17 1.428(7)
C13 C18 1.466(7)
C13 Rh1 2.183(5)
C14 C15 1.449(8)
C14 C19 1.483(7)
C14 Rh1 2.212(5)
C15 C16 1.411(7)
C15 C20 1.499(8)
C15 Rh1 2.174(5)
C16 C17 1.451(7)
C16 C21 1.499(7)
C16 Rh1 2.151(5)
C17 C22 1.475(7)
C17 Rh1 2.153(5)
C18 H18A 0.9600
C18 H18B 0.9600
C18 H18C 0.9600
C19 H19A 0.9600
C19 H19B 0.9600
C19 H19C 0.9600
C20 H20A 0.9600
C20 H20B 0.9600
C20 H20C 0.9600
C21 H21A 0.9600
C21 H21B 0.9600
C21 H21C 0.9600
C22 H22A 0.9600
C22 H22B 0.9600
C22 H22C 0.9600
C23 C28 1.361(7)
C23 C24 1.379(7)
C23 P1 1.822(5)
C24 C25 1.420(7)
C24 H24 0.9300
C25 C26 1.380(9)
C25 H25 0.9300
C26 C27 1.394(9)
C26 H26 0.9300
C27 C28 1.391(7)
C27 H27 0.9300
C28 H28 0.9300
C29 C34 1.362(7)
C29 C30 1.369(7)
C29 P1 1.843(5)
C30 C31 1.390(8)
C30 H30 0.9300
C31 C32 1.387(8)
C31 H31 0.9300
C32 C33 1.363(8)
C32 H32 0.9300
C33 C34 1.395(7)
C33 H33 0.9300
C34 H34 0.9300
C35 C40 1.358(7)
C35 C36 1.383(7)
C35 P1 1.864(5)
C36 C37 1.391(7)
C36 H36 0.9300
C37 C38 1.380(9)
C37 H37 0.9300
C38 C39 1.355(9)
C38 H38 0.9300
C39 C40 1.367(8)
C39 H39 0.9300
C40 H40 0.9300
C1A O1 1.147(6)
C1A Rh2 1.841(6)
Cl1 Rh2 2.6976(14)
P1 Rh2 2.3033(14)
Rh1 S2 2.3568(14)
Rh1 S1 2.3656(14)
Rh1 Rh2 2.6885(6)
Rh2 S1 2.4178(15)
Rh2 S2 2.4219(14)

loop_
_geom_torsion_atom_site_label_1
_geom_torsion_atom_site_label_2
_geom_torsion_atom_site_label_3
_geom_torsion_atom_site_label_4
_geom_torsion
C2 B3 B4 C1 -35.2(4)
B10 B3 B4 C1 -133.6(5)
B11 B3 B4 C1 -95.5(6)
C2 B3 B4 B9 58.9(6)
C1 B3 B4 B9 94.1(5)
B10 B3 B4 B9 -39.5(5)
B11 B3 B4 B9 -1.4(7)
C2 B3 B4 B5 -5.0(6)
C1 B3 B4 B5 30.2(4)
B10 B3 B4 B5 -103.4(5)
B11 B3 B4 B5 -65.3(6)
C2 B3 B4 B10 98.3(5)
C1 B3 B4 B10 133.6(5)
B11 B3 B4 B10 38.1(5)
B9 B4 B5 C1 -133.1(5)
B3 B4 B5 C1 -30.9(4)
B10 B4 B5 C1 -94.6(5)
C1 B4 B5 B9 133.1(5)
B3 B4 B5 B9 102.1(5)
B10 B4 B5 B9 38.4(4)
C1 B4 B5 B8 95.3(4)
B9 B4 B5 B8 -37.8(4)
B3 B4 B5 B8 64.3(5)
B10 B4 B5 B8 0.6(6)
C2 B7 B8 Cl1 157.7(4)
B11 B7 B8 Cl1 -140.0(5)
B12 B7 B8 Cl1 -105.8(5)
C2 B7 B8 B12 -96.5(5)
B11 B7 B8 B12 -34.2(4)
C2 B7 B8 B9 -57.9(5)
B11 B7 B8 B9 4.4(6)
B12 B7 B8 B9 38.6(4)
C2 B7 B8 B5 1.2(6)
B11 B7 B8 B5 63.5(5)
B12 B7 B8 B5 97.7(5)
C1 B5 B8 B7 0.1(6)
B9 B5 B8 B7 -98.6(4)
B4 B5 B8 B7 -62.1(5)
C1 B5 B8 Cl1 -155.7(4)
B9 B5 B8 Cl1 105.7(5)
B4 B5 B8 Cl1 142.1(4)
C1 B5 B8 B12 60.9(5)
B9 B5 B8 B12 -37.8(4)
B4 B5 B8 B12 -1.3(5)
C1 B5 B8 B9 98.7(5)
B4 B5 B8 B9 36.5(4)
C1 B4 B9 B5 -38.9(4)
B3 B4 B9 B5 -99.9(5)
B10 B4 B9 B5 -138.5(5)
C1 B4 B9 B10 99.7(5)
B5 B4 B9 B10 138.5(5)
B3 B4 B9 B10 38.6(5)
C1 B4 B9 B12 62.7(5)
B5 B4 B9 B12 101.5(4)
B3 B4 B9 B12 1.6(6)
B10 B4 B9 B12 -37.0(4)
C1 B4 B9 B8 -0.5(6)
B5 B4 B9 B8 38.4(4)
B3 B4 B9 B8 -61.5(6)
B10 B4 B9 B8 -100.2(5)
C1 B4 B9 S1 -158.9(4)
B5 B4 B9 S1 -120.1(5)
B3 B4 B9 S1 140.0(5)
B10 B4 B9 S1 101.4(6)
C1 B5 B9 B4 40.6(4)
B8 B5 B9 B4 138.6(4)
C1 B5 B9 B10 2.8(6)
B4 B5 B9 B10 -37.8(4)
B8 B5 B9 B10 100.8(5)
C1 B5 B9 B12 -59.4(6)
B4 B5 B9 B12 -100.0(5)
B8 B5 B9 B12 38.6(4)
C1 B5 B9 B8 -98.0(5)
B4 B5 B9 B8 -138.6(4)
C1 B5 B9 S1 158.9(5)
B4 B5 B9 S1 118.3(6)
B8 B5 B9 S1 -103.1(5)
B7 B8 B9 B4 60.3(5)
Cl1 B8 B9 B4 -153.8(4)
B12 B8 B9 B4 98.4(5)
B5 B8 B9 B4 -38.2(4)
B7 B8 B9 B5 98.5(4)
Cl1 B8 B9 B5 -115.6(5)
B12 B8 B9 B5 136.6(4)
B7 B8 B9 B10 -4.4(5)
Cl1 B8 B9 B10 141.5(4)
B12 B8 B9 B10 33.7(4)
B5 B8 B9 B10 -102.8(4)
B7 B8 B9 B12 -38.1(4)
Cl1 B8 B9 B12 107.8(5)
B5 B8 B9 B12 -136.6(4)
B7 B8 B9 S1 -138.5(4)
Cl1 B8 B9 S1 7.4(6)
B12 B8 B9 S1 -100.4(4)
B5 B8 B9 S1 123.1(4)
C2 B3 B10 B12 2.6(6)
C1 B3 B10 B12 60.5(6)
B4 B3 B10 B12 100.4(5)
B11 B3 B10 B12 -37.2(4)
C2 B3 B10 B4 -97.8(5)
C1 B3 B10 B4 -39.9(5)
B11 B3 B10 B4 -137.6(5)
C2 B3 B10 B11 39.8(4)
C1 B3 B10 B11 97.7(6)
B4 B3 B10 B11 137.6(5)
C2 B3 B10 B9 -61.2(6)
C1 B3 B10 B9 -3.3(6)
B4 B3 B10 B9 36.6(4)
B11 B3 B10 B9 -101.0(5)
C1 B4 B10 B12 -59.1(6)
B9 B4 B10 B12 38.1(4)
B5 B4 B10 B12 0.3(6)
B3 B4 B10 B12 -98.9(5)
C1 B4 B10 B3 39.8(5)
B9 B4 B10 B3 137.0(5)
B5 B4 B10 B3 99.2(5)
C1 B4 B10 B11 1.7(6)
B9 B4 B10 B11 98.9(5)
B5 B4 B10 B11 61.2(5)
B3 B4 B10 B11 -38.0(5)
C1 B4 B10 B9 -97.2(5)
B5 B4 B10 B9 -37.8(4)
B3 B4 B10 B9 -137.0(5)
B4 B9 B10 B12 -137.6(5)
B5 B9 B10 B12 -99.6(5)
B8 B9 B10 B12 -34.1(4)
S1 B9 B10 B12 100.6(4)
B4 B9 B10 B3 -37.6(5)
B5 B9 B10 B3 0.4(6)
B12 B9 B10 B3 100.0(5)
B8 B9 B10 B3 65.9(5)
S1 B9 B10 B3 -159.4(4)
B5 B9 B10 B4 38.0(4)
B12 B9 B10 B4 137.6(5)
B8 B9 B10 B4 103.5(5)
S1 B9 B10 B4 -121.8(5)
B4 B9 B10 B11 -100.7(5)
B5 B9 B10 B11 -62.7(5)
B12 B9 B10 B11 36.9(4)
B8 B9 B10 B11 2.8(5)
S1 B9 B10 B11 137.5(4)
B12 B7 B11 C2 -130.0(5)
B8 B7 B11 C2 -94.9(5)
C2 B7 B11 B12 130.0(5)
B8 B7 B11 B12 35.1(4)
C2 B7 B11 B10 92.2(5)
B12 B7 B11 B10 -37.8(4)
B8 B7 B11 B10 -2.7(6)
C2 B7 B11 B3 29.5(4)
B12 B7 B11 B3 -100.5(5)
B8 B7 B11 B3 -65.5(5)
B12 B10 B11 C2 97.5(5)
B3 B10 B11 C2 -39.1(4)
B4 B10 B11 C2 -1.4(6)
B9 B10 B11 C2 59.1(5)
B3 B10 B11 B12 -136.6(5)
B4 B10 B11 B12 -98.9(5)
B9 B10 B11 B12 -38.5(4)
B12 B10 B11 B7 38.4(4)
B3 B10 B11 B7 -98.3(5)
B4 B10 B11 B7 -60.5(6)
B9 B10 B11 B7 -0.1(6)
B12 B10 B11 B3 136.6(5)
B4 B10 B11 B3 37.7(5)
B9 B10 B11 B3 98.2(5)
C1 B3 B11 C2 33.5(4)
B4 B3 B11 C2 94.8(5)
B10 B3 B11 C2 132.8(5)
C2 B3 B11 B12 -94.2(5)
C1 B3 B11 B12 -60.7(6)
B4 B3 B11 B12 0.6(7)
B10 B3 B11 B12 38.6(4)
C2 B3 B11 B7 -29.4(4)
C1 B3 B11 B7 4.1(5)
B4 B3 B11 B7 65.4(6)
B10 B3 B11 B7 103.5(5)
C2 B3 B11 B10 -132.8(5)
C1 B3 B11 B10 -99.3(5)
B4 B3 B11 B10 -38.1(5)
C2 B11 B12 B10 -97.3(5)
B7 B11 B12 B10 -138.5(5)
B3 B11 B12 B10 -38.1(5)
C2 B11 B12 B7 41.2(5)
B10 B11 B12 B7 138.5(5)
B3 B11 B12 B7 100.4(6)
C2 B11 B12 B8 6.2(6)
B7 B11 B12 B8 -35.0(5)
B10 B11 B12 B8 103.4(5)
B3 B11 B12 B8 65.4(6)
C2 B11 B12 B9 -58.7(6)
B7 B11 B12 B9 -100.0(5)
B10 B11 B12 B9 38.5(4)
B3 B11 B12 B9 0.4(6)
C2 B11 B12 S2 159.4(5)
B7 B11 B12 S2 118.2(6)
B10 B11 B12 S2 -103.4(6)
B3 B11 B12 S2 -141.5(5)
B3 B10 B12 B11 38.4(5)
B4 B10 B12 B11 100.8(5)
B9 B10 B12 B11 137.2(5)
B3 B10 B12 B7 1.1(6)
B4 B10 B12 B7 63.6(5)
B11 B10 B12 B7 -37.2(4)
B9 B10 B12 B7 100.0(5)
B3 B10 B12 B8 -63.7(5)
B4 B10 B12 B8 -1.2(6)
B11 B10 B12 B8 -102.0(5)
B9 B10 B12 B8 35.2(4)
B3 B10 B12 B9 -98.9(5)
B4 B10 B12 B9 -36.4(4)
B11 B10 B12 B9 -137.2(5)
B3 B10 B12 S2 162.0(4)
B4 B10 B12 S2 -135.5(4)
B11 B10 B12 S2 123.6(5)
B9 B10 B12 S2 -99.1(4)
C2 B7 B12 B11 -42.6(4)
B8 B7 B12 B11 -141.7(5)
C2 B7 B12 B10 -4.4(6)
B11 B7 B12 B10 38.2(4)
B8 B7 B12 B10 -103.5(5)
C2 B7 B12 B8 99.1(5)
B11 B7 B12 B8 141.7(5)
C2 B7 B12 B9 59.3(6)
B11 B7 B12 B9 101.9(5)
B8 B7 B12 B9 -39.8(4)
C2 B7 B12 S2 -162.2(4)
B11 B7 B12 S2 -119.6(5)
B8 B7 B12 S2 98.7(5)
B7 B8 B12 B11 34.6(5)
Cl1 B8 B12 B11 148.7(4)
B9 B8 B12 B11 -101.2(5)
B5 B8 B12 B11 -64.7(5)
B7 B8 B12 B10 100.9(5)
Cl1 B8 B12 B10 -145.1(4)
B9 B8 B12 B10 -34.9(4)
B5 B8 B12 B10 1.6(5)
Cl1 B8 B12 B7 114.0(5)
B9 B8 B12 B7 -135.8(5)
B5 B8 B12 B7 -99.3(4)
B7 B8 B12 B9 135.8(5)
Cl1 B8 B12 B9 -110.2(5)
B5 B8 B12 B9 36.5(4)
B7 B8 B12 S2 -123.3(5)
Cl1 B8 B12 S2 -9.3(6)
B9 B8 B12 S2 100.9(4)
B5 B8 B12 S2 137.4(4)
B4 B9 B12 B11 -1.3(6)
B5 B9 B12 B11 63.2(6)
B10 B9 B12 B11 -39.2(4)
B8 B9 B12 B11 102.7(5)
S1 B9 B12 B11 -147.5(4)
B4 B9 B12 B10 37.9(4)
B5 B9 B12 B10 102.4(5)
B8 B9 B12 B10 141.9(4)
S1 B9 B12 B10 -108.3(4)
B4 B9 B12 B7 -64.3(6)
B5 B9 B12 B7 0.1(6)
B10 B9 B12 B7 -102.3(5)
B8 B9 B12 B7 39.6(4)
S1 B9 B12 B7 149.4(4)
B4 B9 B12 B8 -104.0(5)
B5 B9 B12 B8 -39.5(4)
B10 B9 B12 B8 -141.9(4)
S1 B9 B12 B8 109.8(4)
B4 B9 B12 S2 148.7(4)
B5 B9 B12 S2 -146.8(4)
B10 B9 B12 S2 110.8(4)
B8 B9 B12 S2 -107.4(4)
S1 B9 B12 S2 2.5(5)
B9 B5 C1 C2 62.1(6)
B4 B5 C1 C2 102.0(5)
B8 B5 C1 C2 -1.5(6)
B9 B5 C1 B3 -5.4(7)
B4 B5 C1 B3 34.6(5)
B8 B5 C1 B3 -69.0(6)
B9 B5 C1 B4 -39.9(4)
B8 B5 C1 B4 -103.5(5)
B4 B3 C1 C2 -137.4(5)
B10 B3 C1 C2 -96.8(5)
B11 B3 C1 C2 -34.3(4)
C2 B3 C1 B5 102.5(6)
B4 B3 C1 B5 -34.9(5)
B10 B3 C1 B5 5.7(7)
B11 B3 C1 B5 68.2(6)
C2 B3 C1 B4 137.4(5)
B10 B3 C1 B4 40.6(5)
B11 B3 C1 B4 103.1(5)
B9 B4 C1 C2 -65.3(6)
B5 B4 C1 C2 -106.0(6)
B3 B4 C1 C2 39.0(5)
B10 B4 C1 C2 -1.4(7)
B9 B4 C1 B5 40.7(4)
B3 B4 C1 B5 145.0(5)
B10 B4 C1 B5 104.6(5)
B9 B4 C1 B3 -104.3(5)
B5 B4 C1 B3 -145.0(5)
B10 B4 C1 B3 -40.4(5)
B5 C1 C2 B7 2.6(7)
B3 C1 C2 B7 111.0(6)
B4 C1 C2 B7 71.3(7)
B5 C1 C2 B3 -108.4(5)
B4 C1 C2 B3 -39.7(5)
B5 C1 C2 B11 -68.1(7)
B3 C1 C2 B11 40.3(5)
B4 C1 C2 B11 0.6(8)
B11 B7 C2 C1 -107.0(5)
B12 B7 C2 C1 -64.9(6)
B8 B7 C2 C1 -2.3(7)
B11 B7 C2 B3 -35.3(5)
B12 B7 C2 B3 6.8(7)
B8 B7 C2 B3 69.5(6)
B12 B7 C2 B11 42.1(4)
B8 B7 C2 B11 104.7(5)
B4 B3 C2 C1 36.5(4)
B10 B3 C2 C1 98.7(5)
B11 B3 C2 C1 139.7(5)
C1 B3 C2 B7 -105.0(6)
B4 B3 C2 B7 -68.4(6)
B10 B3 C2 B7 -6.2(7)
B11 B3 C2 B7 34.7(5)
C1 B3 C2 B11 -139.7(5)
B4 B3 C2 B11 -103.2(5)
B10 B3 C2 B11 -41.0(4)
B12 B11 C2 C1 62.6(7)
B7 B11 C2 C1 106.3(6)
B10 B11 C2 C1 0.5(7)
B3 B11 C2 C1 -39.6(5)
B12 B11 C2 B7 -43.7(5)
B10 B11 C2 B7 -105.8(5)
B3 B11 C2 B7 -145.9(5)
B12 B11 C2 B3 102.2(5)
B7 B11 C2 B3 145.9(5)
B10 B11 C2 B3 40.2(4)
C17 C13 C14 C15 -2.6(6)
C18 C13 C14 C15 -177.9(5)
Rh1 C13 C14 C15 58.4(4)
C17 C13 C14 C19 179.0(5)
C18 C13 C14 C19 3.7(9)
Rh1 C13 C14 C19 -120.0(5)
C17 C13 C14 Rh1 -61.0(3)
C18 C13 C14 Rh1 123.7(5)
C13 C14 C15 C16 2.9(6)
C19 C14 C15 C16 -178.7(5)
Rh1 C14 C15 C16 61.8(4)
C13 C14 C15 C20 177.7(5)
C19 C14 C15 C20 -3.9(9)
Rh1 C14 C15 C20 -123.3(6)
C13 C14 C15 Rh1 -58.9(4)
C19 C14 C15 Rh1 119.5(5)
C14 C15 C16 C17 -2.0(6)
C20 C15 C16 C17 -176.9(5)
Rh1 C15 C16 C17 61.2(4)
C14 C15 C16 C21 177.1(5)
C20 C15 C16 C21 2.1(9)
Rh1 C15 C16 C21 -119.8(6)
C14 C15 C16 Rh1 -63.2(4)
C20 C15 C16 Rh1 121.9(6)
C14 C13 C17 C16 1.4(6)
C18 C13 C17 C16 176.8(5)
Rh1 C13 C17 C16 -61.4(4)
C14 C13 C17 C22 -173.0(5)
C18 C13 C17 C22 2.4(8)
Rh1 C13 C17 C22 124.2(5)
C14 C13 C17 Rh1 62.8(4)
C18 C13 C17 Rh1 -121.8(5)
C15 C16 C17 C13 0.4(6)
C21 C16 C17 C13 -178.6(5)
Rh1 C16 C17 C13 62.5(3)
C15 C16 C17 C22 174.8(5)
C21 C16 C17 C22 -4.2(9)
Rh1 C16 C17 C22 -123.0(5)
C15 C16 C17 Rh1 -62.1(4)
C21 C16 C17 Rh1 118.9(6)
C28 C23 C24 C25 4.1(7)
P1 C23 C24 C25 -178.8(4)
C23 C24 C25 C26 -2.6(8)
C24 C25 C26 C27 1.8(8)
C25 C26 C27 C28 -2.5(8)
C24 C23 C28 C27 -5.0(8)
P1 C23 C28 C27 177.9(4)
C26 C27 C28 C23 4.2(9)
C34 C29 C30 C31 -0.6(8)
P1 C29 C30 C31 173.3(4)
C29 C30 C31 C32 0.6(9)
C30 C31 C32 C33 0.6(9)
C31 C32 C33 C34 -1.8(9)
C30 C29 C34 C33 -0.7(8)
P1 C29 C34 C33 -174.9(4)
C32 C33 C34 C29 1.9(9)
C40 C35 C36 C37 2.1(9)
P1 C35 C36 C37 177.5(5)
C35 C36 C37 C38 -0.9(9)
C36 C37 C38 C39 -0.3(10)
C37 C38 C39 C40 0.3(10)
C36 C35 C40 C39 -2.2(9)
P1 C35 C40 C39 -177.6(5)
C38 C39 C40 C35 1.0(10)
B7 B8 Cl1 Rh2 107.6(4)
B12 B8 Cl1 Rh2 37.9(4)
B9 B8 Cl1 Rh2 -31.8(4)
B5 B8 Cl1 Rh2 -100.8(4)
C28 C23 P1 C29 -143.7(4)
C24 C23 P1 C29 39.3(4)
C28 C23 P1 C35 -39.0(5)
C24 C23 P1 C35 143.9(4)
C28 C23 P1 Rh2 90.3(4)
C24 C23 P1 Rh2 -86.7(4)
C34 C29 P1 C23 -160.9(4)
C30 C29 P1 C23 25.2(5)
C34 C29 P1 C35 93.9(4)
C30 C29 P1 C35 -80.0(5)
C34 C29 P1 Rh2 -32.6(5)
C30 C29 P1 Rh2 153.5(4)
C40 C35 P1 C23 -52.2(5)
C36 C35 P1 C23 132.4(4)
C40 C35 P1 C29 56.3(5)
C36 C35 P1 C29 -119.1(5)
C40 C35 P1 Rh2 179.4(4)
C36 C35 P1 Rh2 4.0(5)
C15 C16 Rh1 C17 118.1(4)
C21 C16 Rh1 C17 -120.2(6)
C17 C16 Rh1 C15 -118.1(4)
C21 C16 Rh1 C15 121.8(7)
C15 C16 Rh1 C13 80.4(4)
C17 C16 Rh1 C13 -37.6(3)
C21 C16 Rh1 C13 -157.8(6)
C15 C16 Rh1 C14 38.6(3)
C17 C16 Rh1 C14 -79.5(3)
C21 C16 Rh1 C14 160.4(6)
C15 C16 Rh1 S2 -95.4(3)
C17 C16 Rh1 S2 146.5(3)
C21 C16 Rh1 S2 26.4(5)
C15 C16 Rh1 S1 160.9(3)
C17 C16 Rh1 S1 42.9(4)
C21 C16 Rh1 S1 -77.3(6)
C15 C16 Rh1 Rh2 -54.3(5)
C17 C16 Rh1 Rh2 -172.3(3)
C21 C16 Rh1 Rh2 67.5(6)
C13 C17 Rh1 C16 -117.2(4)
C22 C17 Rh1 C16 120.4(6)
C13 C17 Rh1 C15 -80.3(3)
C16 C17 Rh1 C15 36.9(3)
C22 C17 Rh1 C15 157.4(6)
C16 C17 Rh1 C13 117.2(4)
C22 C17 Rh1 C13 -122.3(6)
C13 C17 Rh1 C14 -37.3(3)
C16 C17 Rh1 C14 80.0(3)
C22 C17 Rh1 C14 -159.6(6)
C13 C17 Rh1 S2 -166.5(3)
C16 C17 Rh1 S2 -49.3(4)
C22 C17 Rh1 S2 71.2(5)
C13 C17 Rh1 S1 87.2(3)
C16 C17 Rh1 S1 -155.6(3)
C22 C17 Rh1 S1 -35.1(5)
C13 C17 Rh1 Rh2 49.5(7)
C16 C17 Rh1 Rh2 166.8(4)
C22 C17 Rh1 Rh2 -72.8(8)
C14 C15 Rh1 C16 116.3(5)
C20 C15 Rh1 C16 -120.8(7)
C16 C15 Rh1 C17 -38.2(3)
C14 C15 Rh1 C17 78.1(3)
C20 C15 Rh1 C17 -159.0(6)
C16 C15 Rh1 C13 -80.9(3)
C14 C15 Rh1 C13 35.4(3)
C20 C15 Rh1 C13 158.4(6)
C16 C15 Rh1 C14 -116.3(5)
C20 C15 Rh1 C14 122.9(6)
C16 C15 Rh1 S2 95.2(3)
C14 C15 Rh1 S2 -148.5(3)
C20 C15 Rh1 S2 -25.6(5)
C16 C15 Rh1 S1 -116.3(7)
C14 C15 Rh1 S1 0.0(9)
C20 C15 Rh1 S1 122.9(7)
C16 C15 Rh1 Rh2 155.2(3)
C14 C15 Rh1 Rh2 -88.5(3)
C20 C15 Rh1 Rh2 34.4(6)
C14 C13 Rh1 C16 -78.6(3)
C17 C13 Rh1 C16 38.6(3)
C18 C13 Rh1 C16 157.4(6)
C14 C13 Rh1 C17 -117.2(4)
C18 C13 Rh1 C17 118.8(7)
C14 C13 Rh1 C15 -36.4(3)
C17 C13 Rh1 C15 80.8(3)
C18 C13 Rh1 C15 -160.3(6)
C17 C13 Rh1 C14 117.2(4)
C18 C13 Rh1 C14 -123.9(6)
C14 C13 Rh1 S2 -56.9(9)
C17 C13 Rh1 S2 60.4(10)
C18 C13 Rh1 S2 179.2(5)
C14 C13 Rh1 S1 136.5(3)
C17 C13 Rh1 S1 -106.3(3)
C18 C13 Rh1 S1 12.6(5)
C14 C13 Rh1 Rh2 77.4(3)
C17 C13 Rh1 Rh2 -165.3(2)
C18 C13 Rh1 Rh2 -46.5(6)
C13 C14 Rh1 C16 82.5(3)
C15 C14 Rh1 C16 -38.1(3)
C19 C14 Rh1 C16 -156.6(6)
C13 C14 Rh1 C17 38.2(3)
C15 C14 Rh1 C17 -82.4(3)
C19 C14 Rh1 C17 159.2(6)
C13 C14 Rh1 C15 120.6(4)
C19 C14 Rh1 C15 -118.4(7)
C15 C14 Rh1 C13 -120.6(4)
C19 C14 Rh1 C13 121.0(7)
C13 C14 Rh1 S2 166.9(2)
C15 C14 Rh1 S2 46.3(4)
C19 C14 Rh1 S2 -72.1(6)
C13 C14 Rh1 S1 -59.4(3)
C15 C14 Rh1 S1 180.0(2)
C19 C14 Rh1 S1 61.6(6)
C13 C14 Rh1 Rh2 -125.8(3)
C15 C14 Rh1 Rh2 113.6(3)
C19 C14 Rh1 Rh2 -4.8(6)
O1 C1A Rh2 P1 -118(5)
O1 C1A Rh2 S1 -18(5)
O1 C1A Rh2 S2 57(5)
O1 C1A Rh2 Rh1 3(5)
O1 C1A Rh2 Cl1 143(5)
C23 P1 Rh2 C1A 83.3(3)
C29 P1 Rh2 C1A -39.1(2)
C35 P1 Rh2 C1A -155.8(2)
C23 P1 Rh2 S1 -72.50(19)
C29 P1 Rh2 S1 165.13(18)
C35 P1 Rh2 S1 48.43(19)
C23 P1 Rh2 S2 -16.9(7)
C29 P1 Rh2 S2 -139.3(6)
C35 P1 Rh2 S2 104.0(6)
C23 P1 Rh2 Rh1 -21.0(2)
C29 P1 Rh2 Rh1 -143.33(17)
C35 P1 Rh2 Rh1 99.97(18)
C23 P1 Rh2 Cl1 -163.49(19)
C29 P1 Rh2 Cl1 74.14(18)
C35 P1 Rh2 Cl1 -42.57(19)
C16 Rh1 Rh2 C1A 33.2(4)
C17 Rh1 Rh2 C1A -127.1(6)
C15 Rh1 Rh2 C1A -3.8(2)
C13 Rh1 Rh2 C1A -88.2(3)
C14 Rh1 Rh2 C1A -47.2(2)
S2 Rh1 Rh2 C1A 82.53(17)
S1 Rh1 Rh2 C1A -169.63(17)
C16 Rh1 Rh2 P1 130.2(3)
C17 Rh1 Rh2 P1 -30.0(6)
C15 Rh1 Rh2 P1 93.20(19)
C13 Rh1 Rh2 P1 8.8(2)
C14 Rh1 Rh2 P1 49.81(18)
S2 Rh1 Rh2 P1 179.56(6)
S1 Rh1 Rh2 P1 -72.60(6)
C16 Rh1 Rh2 S1 -157.2(3)
C17 Rh1 Rh2 S1 42.6(6)
C15 Rh1 Rh2 S1 165.80(18)
C13 Rh1 Rh2 S1 81.4(2)
C14 Rh1 Rh2 S1 122.40(18)
S2 Rh1 Rh2 S1 -107.84(6)
C16 Rh1 Rh2 S2 -49.3(3)
C17 Rh1 Rh2 S2 150.4(6)
C15 Rh1 Rh2 S2 -86.36(19)
C13 Rh1 Rh2 S2 -170.7(2)
C14 Rh1 Rh2 S2 -129.75(18)
S1 Rh1 Rh2 S2 107.84(6)
C16 Rh1 Rh2 Cl1 -98.7(3)
C17 Rh1 Rh2 Cl1 101.0(6)
C15 Rh1 Rh2 Cl1 -135.75(18)
C13 Rh1 Rh2 Cl1 139.9(2)
C14 Rh1 Rh2 Cl1 -179.15(18)
S2 Rh1 Rh2 Cl1 -49.39(6)
S1 Rh1 Rh2 Cl1 58.45(5)
B8 Cl1 Rh2 C1A -133.8(3)
B8 Cl1 Rh2 P1 132.8(2)
B8 Cl1 Rh2 S1 38.2(2)
B8 Cl1 Rh2 S2 -44.3(2)
B8 Cl1 Rh2 Rh1 -6.0(2)
B4 B9 S1 Rh1 -107.2(5)
B5 B9 S1 Rh1 170.3(5)
B10 B9 S1 Rh1 -34.9(4)
B12 B9 S1 Rh1 29.7(4)
B8 B9 S1 Rh1 95.6(4)
B4 B9 S1 Rh2 -177.1(5)
B5 B9 S1 Rh2 100.4(5)
B10 B9 S1 Rh2 -104.8(4)
B12 B9 S1 Rh2 -40.2(4)
B8 B9 S1 Rh2 25.8(4)
C16 Rh1 S1 B9 68.7(3)
C17 Rh1 S1 B9 96.4(2)
C15 Rh1 S1 B9 169.5(7)
C13 Rh1 S1 B9 136.6(2)
C14 Rh1 S1 B9 169.5(3)
S2 Rh1 S1 B9 -40.9(2)
Rh2 Rh1 S1 B9 -94.1(2)
C16 Rh1 S1 Rh2 162.8(3)
C17 Rh1 S1 Rh2 -169.45(15)
C15 Rh1 S1 Rh2 -96.4(7)
C13 Rh1 S1 Rh2 -129.34(15)
C14 Rh1 S1 Rh2 -96.38(19)
S2 Rh1 S1 Rh2 53.18(4)
C1A Rh2 S1 B9 127.1(4)
P1 Rh2 S1 B9 -133.66(19)
S2 Rh2 S1 B9 50.59(19)
Rh1 Rh2 S1 B9 102.10(19)
Cl1 Rh2 S1 B9 -35.08(19)
C1A Rh2 S1 Rh1 25.0(4)
P1 Rh2 S1 Rh1 124.25(4)
S2 Rh2 S1 Rh1 -51.50(4)
Cl1 Rh2 S1 Rh1 -137.17(4)
B11 B12 S2 Rh1 107.7(6)
B10 B12 S2 Rh1 32.5(4)
B7 B12 S2 Rh1 -171.3(5)
B8 B12 S2 Rh1 -100.1(4)
B9 B12 S2 Rh1 -33.7(4)
B11 B12 S2 Rh2 177.9(5)
B10 B12 S2 Rh2 102.7(4)
B7 B12 S2 Rh2 -101.1(5)
B8 B12 S2 Rh2 -29.9(4)
B9 B12 S2 Rh2 36.5(4)
C16 Rh1 S2 B12 -104.2(2)
C17 Rh1 S2 B12 -74.3(3)
C15 Rh1 S2 B12 -143.7(2)
C13 Rh1 S2 B12 -124.6(8)
C14 Rh1 S2 B12 -171.5(3)
S1 Rh1 S2 B12 42.51(19)
Rh2 Rh1 S2 B12 95.52(19)
C16 Rh1 S2 Rh2 160.28(15)
C17 Rh1 S2 Rh2 -169.9(2)
C15 Rh1 S2 Rh2 120.81(15)
C13 Rh1 S2 Rh2 139.9(8)
C14 Rh1 S2 Rh2 93.0(2)
S1 Rh1 S2 Rh2 -53.01(4)
C1A Rh2 S2 B12 153.8(3)
P1 Rh2 S2 B12 -106.0(6)
S1 Rh2 S2 B12 -50.0(2)
Rh1 Rh2 S2 B12 -101.7(2)
Cl1 Rh2 S2 B12 40.9(2)
C1A Rh2 S2 Rh1 -104.44(17)
P1 Rh2 S2 Rh1 -4.3(6)
S1 Rh2 S2 Rh1 51.74(4)
Cl1 Rh2 S2 Rh1 142.61(4)
